data_7223066
loop_
_publ_author_name
'Mazzoni, Rita'
'Cesari, Cristiana'
'Cingolani, Andrea'
'Parise, Chiara'
'Zacchini, Stefano'
'Zanotti, Valerio'
'Cassani, Maria-Cristina'

_publ_section_title
;
 Ruthenium hydroxycyclopentadienyl N-heterocyclic carbene complexes as
 transfer hydrogenation catalysts
;
_journal_name_full 'RSC Adv.'
_journal_paper_doi 10.1039/C5RA18345F
_journal_year 2015
_chemical_formula_sum 'C41 H36 Cl3 F3 N2 O9 Ru S'
_chemical_formula_weight 997.20
_chemical_name_systematic
; 
 ? 
;
_space_group_IT_number 14
_symmetry_cell_setting monoclinic
_symmetry_space_group_name_Hall '-P 2yn'
_symmetry_space_group_name_H-M 'P 1 21/n 1'
_atom_sites_solution_hydrogens geom
_atom_sites_solution_primary direct
_atom_sites_solution_secondary difmap
_audit_creation_method SHELXL-97
_audit_update_record
;
2015-08-31 deposited with the CCDC.
2015-10-27 downloaded from the CCDC.
;
_cell_angle_alpha 90.00
_cell_angle_beta 95.724(3)
_cell_angle_gamma 90.00
_cell_formula_units_Z 8
_cell_length_a 12.0563(6)
_cell_length_b 20.5906(11)
_cell_length_c 35.1658(19)
_cell_measurement_reflns_used 9956
_cell_measurement_temperature 100(2)
_cell_measurement_theta_max 27.817
_cell_measurement_theta_min 2.2855
_cell_volume 8686.3(8)
_computing_cell_refinement 'APEX2 (Bruker AXS, 2006)'
_computing_data_collection 'APEX2 (Bruker AXS, 2006)'
_computing_data_reduction 'SAINT (Bruker AXS, 2004)'
_computing_molecular_graphics 'ORTEPII (Johnson, 1996)'
_computing_publication_material 'XCIF (Bruker AXS, 2001)'
_computing_structure_refinement 'SHELXL-97 (Sheldrick, 1997)'
_computing_structure_solution 'SHELXS-97 (Sheldrick, 1990)'
_diffrn_ambient_temperature 100(2)
_diffrn_measured_fraction_theta_full 1.000
_diffrn_measured_fraction_theta_max 1.000
_diffrn_measurement_device_type 'CCD area detector'
_diffrn_measurement_method 'phi and omega scans'
_diffrn_radiation_monochromator graphite
_diffrn_radiation_source 'fine-focus sealed tube'
_diffrn_radiation_type MoK\a
_diffrn_radiation_wavelength 0.71073
_diffrn_reflns_av_R_equivalents 0.0741
_diffrn_reflns_av_unetI/netI 0.0451
_diffrn_reflns_limit_h_max 14
_diffrn_reflns_limit_h_min -14
_diffrn_reflns_limit_k_max 25
_diffrn_reflns_limit_k_min -25
_diffrn_reflns_limit_l_max 43
_diffrn_reflns_limit_l_min -43
_diffrn_reflns_number 126772
_diffrn_reflns_theta_full 26.00
_diffrn_reflns_theta_max 26.00
_diffrn_reflns_theta_min 1.53
_exptl_absorpt_coefficient_mu 0.662
_exptl_absorpt_correction_T_max 0.9248
_exptl_absorpt_correction_T_min 0.8846
_exptl_absorpt_correction_type empirical
_exptl_absorpt_process_details
; 
 Data were corrected for Lorentz polarization and absorption
 effects (empirical absorption correction SADABS).
 R(int) =  0.1380 (selected reflections only, before parameter refinement)
 R(int) =  0.0605 (selected reflections only, after parameter refinement)
;
_exptl_crystal_colour pale-yellow
_exptl_crystal_density_diffrn 1.525
_exptl_crystal_density_method 'not measured'
_exptl_crystal_description prism
_exptl_crystal_F_000 4048
_exptl_crystal_size_max 0.19
_exptl_crystal_size_mid 0.16
_exptl_crystal_size_min 0.12
_refine_diff_density_max 2.741
_refine_diff_density_min -1.475
_refine_diff_density_rms 0.166
_refine_ls_extinction_method none
_refine_ls_goodness_of_fit_ref 1.139
_refine_ls_hydrogen_treatment constr
_refine_ls_matrix_type full
_refine_ls_number_parameters 1095
_refine_ls_number_reflns 17081
_refine_ls_number_restraints 144
_refine_ls_restrained_S_all 1.158
_refine_ls_R_factor_all 0.1117
_refine_ls_R_factor_gt 0.0883
_refine_ls_shift/su_max 0.001
_refine_ls_shift/su_mean 0.000
_refine_ls_structure_factor_coef Fsqd
_refine_ls_weighting_details 'calc w=1/[\s^2^(Fo^2^)+(0.0937P)^2^+94.1363P] where P=(Fo^2^+2Fc^2^)/3'
_refine_ls_weighting_scheme calc
_refine_ls_wR_factor_gt 0.2285
_refine_ls_wR_factor_ref 0.2451
_reflns_number_gt 13378
_reflns_number_total 17081
_reflns_threshold_expression >2sigma(I)
_cod_data_source_file c5ra18345f2.cif
_cod_data_source_block 4c
_cod_depositor_comments
;
The following automatic conversions were performed:

'_symmetry_cell_setting' value 'Monoclinic' changed to 'monoclinic'
according to
/usr/data/users/saulius/crontab/automatic-downloads/rss-feeds/RSC/lib/dictionaries/cif_core.dic
dictionary named 'cif_core.dic' version 2.4.2 from 2011-04-26.

Automatic conversion script
Id: cif_fix_values 3271 2015-04-21 07:52:19Z andrius 
;
_cod_original_sg_symbol_H-M P2(1)/n
_cod_database_code 7223066

loop_
_symmetry_equiv_pos_as_xyz
'x, y, z'
'-x+1/2, y+1/2, -z+1/2'
'-x, -y, -z'
'x-1/2, -y-1/2, z-1/2'

loop_
_atom_site_label
_atom_site_type_symbol
_atom_site_fract_x
_atom_site_fract_y
_atom_site_fract_z
_atom_site_U_iso_or_equiv
_atom_site_adp_type
_atom_site_occupancy
_atom_site_symmetry_multiplicity
_atom_site_calc_flag
_atom_site_refinement_flags
_atom_site_disorder_assembly
_atom_site_disorder_group
Ru1 Ru 1.01719(5) 0.87305(3) 0.189935(17) 0.02151(16) Uani 1 1 d . . .
O1 O 0.8381(5) 0.7756(3) 0.16471(19) 0.0432(16) Uani 1 1 d . . .
O2 O 1.1865(5) 0.7978(3) 0.14948(18) 0.0370(14) Uani 1 1 d . . .
O3 O 1.0679(4) 0.9763(3) 0.26066(14) 0.0240(11) Uani 1 1 d . . .
H3 H 1.1350 0.9652 0.2651 0.036 Uiso 1 1 calc R . .
O4 O 0.5298(5) 0.9894(3) 0.06414(18) 0.0371(14) Uani 1 1 d . . .
O5 O 1.1819(5) 1.0209(3) 0.01408(14) 0.0270(12) Uani 1 1 d . . .
O6 O 1.2692(4) 0.9376(3) 0.28832(16) 0.0310(13) Uani 1 1 d . . .
H6 H 1.3063 0.9622 0.3039 0.047 Uiso 1 1 calc R . .
N1 N 1.0039(6) 0.7969(3) 0.26654(19) 0.0291(15) Uani 1 1 d . . .
N2 N 1.1731(5) 0.8211(3) 0.2594(2) 0.0290(15) Uani 1 1 d . . .
C1 C 0.9059(6) 0.8117(4) 0.1755(2) 0.0259(16) Uani 1 1 d . . .
C2 C 1.1227(7) 0.8245(4) 0.1649(2) 0.0291(17) Uani 1 1 d . . .
C3 C 1.0359(6) 0.9702(3) 0.2233(2) 0.0199(14) Uani 1 1 d . . .
C4 C 0.9213(6) 0.9598(4) 0.2088(2) 0.0215(15) Uani 1 1 d . . .
C5 C 0.9175(6) 0.9588(4) 0.1671(2) 0.0224(15) Uani 1 1 d . . .
C6 C 1.0286(6) 0.9647(3) 0.1572(2) 0.0201(14) Uani 1 1 d . . .
C7 C 1.1040(6) 0.9711(4) 0.1922(2) 0.0214(15) Uani 1 1 d . . .
C8 C 0.8227(6) 0.9633(4) 0.2310(2) 0.0248(16) Uani 1 1 d . . .
C9 C 0.8185(6) 1.0106(4) 0.2590(2) 0.0243(16) Uani 1 1 d . . .
H9 H 0.8813 1.0377 0.2656 0.029 Uiso 1 1 calc R . .
C10 C 0.7229(7) 1.0183(4) 0.2775(2) 0.0286(17) Uani 1 1 d . . .
H10 H 0.7201 1.0512 0.2963 0.034 Uiso 1 1 calc R . .
C11 C 0.6319(7) 0.9785(4) 0.2687(2) 0.0307(18) Uani 1 1 d . . .
H11 H 0.5667 0.9838 0.2815 0.037 Uiso 1 1 calc R . .
C12 C 0.6362(6) 0.9314(4) 0.2415(2) 0.0324(19) Uani 1 1 d . . .
H12 H 0.5741 0.9034 0.2358 0.039 Uiso 1 1 calc R . .
C13 C 0.7309(6) 0.9239(4) 0.2220(2) 0.0277(17) Uani 1 1 d . . .
H13 H 0.7323 0.8918 0.2027 0.033 Uiso 1 1 calc R . .
C14 C 0.8129(6) 0.9642(4) 0.1403(2) 0.0221(15) Uani 1 1 d . . .
C15 C 0.7456(7) 1.0179(4) 0.1446(2) 0.0269(17) Uani 1 1 d . . .
H15 H 0.7653 1.0483 0.1644 0.032 Uiso 1 1 calc R . .
C16 C 0.6497(6) 1.0271(4) 0.1200(2) 0.0258(16) Uani 1 1 d . . .
H16 H 0.6036 1.0638 0.1232 0.031 Uiso 1 1 calc R . .
C17 C 0.6211(6) 0.9835(4) 0.0912(2) 0.0277(17) Uani 1 1 d . . .
C18 C 0.6868(6) 0.9295(4) 0.0867(2) 0.0295(17) Uani 1 1 d . . .
H18 H 0.6667 0.8991 0.0669 0.035 Uiso 1 1 calc R . .
C19 C 0.7831(6) 0.9202(4) 0.1118(2) 0.0271(17) Uani 1 1 d . . .
H19 H 0.8282 0.8830 0.1091 0.032 Uiso 1 1 calc R . .
C20 C 0.4616(7) 1.0447(5) 0.0662(3) 0.041(2) Uani 1 1 d . . .
H20A H 0.4003 1.0430 0.0457 0.062 Uiso 1 1 calc R . .
H20B H 0.5059 1.0840 0.0633 0.062 Uiso 1 1 calc R . .
H20C H 0.4311 1.0457 0.0910 0.062 Uiso 1 1 calc R . .
C21 C 1.0635(6) 0.9760(3) 0.11851(19) 0.0187(14) Uani 1 1 d . . .
C22 C 1.0628(6) 0.9285(4) 0.0904(2) 0.0214(15) Uani 1 1 d . . .
H22 H 1.0361 0.8862 0.0953 0.026 Uiso 1 1 calc R . .
C23 C 1.1010(6) 0.9420(4) 0.0546(2) 0.0217(15) Uani 1 1 d . . .
H23 H 1.0987 0.9094 0.0354 0.026 Uiso 1 1 calc R . .
C24 C 1.1415(6) 1.0027(4) 0.0478(2) 0.0210(15) Uani 1 1 d . . .
C25 C 1.1438(6) 1.0512(4) 0.0759(2) 0.0232(15) Uani 1 1 d . . .
H25 H 1.1722 1.0931 0.0711 0.028 Uiso 1 1 calc R . .
C26 C 1.1049(6) 1.0377(4) 0.1105(2) 0.0216(15) Uani 1 1 d . . .
H26 H 1.1061 1.0708 0.1294 0.026 Uiso 1 1 calc R . .
C27 C 1.1733(7) 0.9745(4) -0.0162(2) 0.0299(17) Uani 1 1 d . . .
H27A H 1.2044 0.9929 -0.0385 0.045 Uiso 1 1 calc R . .
H27B H 1.0947 0.9634 -0.0229 0.045 Uiso 1 1 calc R . .
H27C H 1.2148 0.9352 -0.0079 0.045 Uiso 1 1 calc R . .
C28 C 1.2219(6) 0.9907(4) 0.1938(2) 0.0208(15) Uani 1 1 d . . .
C29 C 1.2977(6) 0.9615(4) 0.1716(2) 0.0239(15) Uani 1 1 d . . .
H29 H 1.2751 0.9252 0.1561 0.029 Uiso 1 1 calc R . .
C30 C 1.4061(7) 0.9850(4) 0.1720(2) 0.0292(17) Uani 1 1 d . . .
H30 H 1.4564 0.9648 0.1566 0.035 Uiso 1 1 calc R . .
C31 C 1.4408(7) 1.0372(4) 0.1943(2) 0.0308(18) Uani 1 1 d . . .
H31 H 1.5153 1.0524 0.1948 0.037 Uiso 1 1 calc R . .
C32 C 1.3671(7) 1.0676(4) 0.2163(2) 0.0296(17) Uani 1 1 d . . .
H32 H 1.3907 1.1042 0.2314 0.036 Uiso 1 1 calc R . .
C33 C 1.2583(6) 1.0446(4) 0.2164(2) 0.0239(16) Uani 1 1 d . . .
H33 H 1.2084 1.0654 0.2318 0.029 Uiso 1 1 calc R . .
C34 C 1.0680(6) 0.8260(4) 0.2420(2) 0.0248(16) Uani 1 1 d . . .
C35 C 1.0692(8) 0.7729(4) 0.2980(3) 0.038(2) Uani 1 1 d . . .
H35 H 1.0437 0.7498 0.3188 0.045 Uiso 1 1 calc R . .
C36 C 1.1737(7) 0.7884(5) 0.2937(3) 0.038(2) Uani 1 1 d . . .
H36 H 1.2373 0.7788 0.3109 0.046 Uiso 1 1 calc R . .
C37 C 0.8833(7) 0.7867(5) 0.2613(3) 0.037(2) Uani 1 1 d . . .
H37A H 0.8593 0.7646 0.2837 0.056 Uiso 1 1 calc R . .
H37B H 0.8643 0.7599 0.2385 0.056 Uiso 1 1 calc R . .
H37C H 0.8455 0.8288 0.2580 0.056 Uiso 1 1 calc R . .
C38 C 1.2749(7) 0.8472(4) 0.2458(3) 0.0326(18) Uani 1 1 d . . .
H38A H 1.2549 0.8736 0.2226 0.039 Uiso 1 1 calc R . .
H38B H 1.3221 0.8107 0.2386 0.039 Uiso 1 1 calc R . .
C39 C 1.3405(7) 0.8885(4) 0.2756(3) 0.0342(19) Uani 1 1 d . . .
H39A H 1.3698 0.8611 0.2975 0.041 Uiso 1 1 calc R . .
H39B H 1.4044 0.9088 0.2646 0.041 Uiso 1 1 calc R . .
Ru2 Ru 0.49388(5) 0.67022(3) 0.949132(17) 0.02013(16) Uani 1 1 d . . .
O101 O 0.3357(6) 0.5890(3) 0.9916(2) 0.0465(17) Uani 1 1 d . . .
O102 O 0.6669(6) 0.5649(3) 0.96835(18) 0.0421(15) Uani 1 1 d . . .
O103 O 0.4394(4) 0.7786(3) 0.88083(14) 0.0235(11) Uani 1 1 d . . .
H103 H 0.3744 0.7642 0.8759 0.035 Uiso 1 1 calc R . .
O104 O 1.0078(5) 0.7822(3) 1.06095(18) 0.0412(15) Uani 1 1 d . . .
O105 O 0.4206(5) 0.8374(3) 1.13388(17) 0.0406(15) Uani 1 1 d . . .
O106 O 0.2465(5) 0.7386(3) 0.85218(17) 0.0341(13) Uani 1 1 d . . .
H106 H 0.2086 0.7678 0.8404 0.051 Uiso 1 1 calc R . .
N101 N 0.5102(5) 0.6009(3) 0.87037(17) 0.0250(14) Uani 1 1 d . . .
N102 N 0.3394(6) 0.6216(3) 0.87892(19) 0.0286(15) Uani 1 1 d . . .
C101 C 0.3946(7) 0.6191(4) 0.9748(2) 0.0314(18) Uani 1 1 d . . .
C102 C 0.6011(7) 0.6054(4) 0.9599(2) 0.0310(18) Uani 1 1 d . . .
C103 C 0.4720(6) 0.7699(3) 0.9176(2) 0.0199(14) Uani 1 1 d . . .
C104 C 0.5871(6) 0.7586(3) 0.9314(2) 0.0201(14) Uani 1 1 d . . .
C105 C 0.5918(6) 0.7552(4) 0.9729(2) 0.0197(14) Uani 1 1 d . . .
C106 C 0.4824(6) 0.7607(3) 0.9838(2) 0.0198(14) Uani 1 1 d . . .
C107 C 0.4059(6) 0.7689(4) 0.9492(2) 0.0222(15) Uani 1 1 d . . .
C108 C 0.6847(6) 0.7628(4) 0.9094(2) 0.0207(15) Uani 1 1 d . . .
C109 C 0.6863(6) 0.8080(4) 0.8798(2) 0.0226(15) Uani 1 1 d . . .
H109 H 0.6236 0.8351 0.8733 0.027 Uiso 1 1 calc R . .
C110 C 0.7814(7) 0.8131(4) 0.8598(2) 0.0290(18) Uani 1 1 d . . .
H110 H 0.7829 0.8436 0.8396 0.035 Uiso 1 1 calc R . .
C111 C 0.8729(6) 0.7736(4) 0.8696(2) 0.0293(18) Uani 1 1 d . . .
H111 H 0.9369 0.7770 0.8560 0.035 Uiso 1 1 calc R . .
C112 C 0.8715(7) 0.7299(4) 0.8986(2) 0.0310(18) Uani 1 1 d . . .
H112 H 0.9348 0.7032 0.9052 0.037 Uiso 1 1 calc R . .
C113 C 0.7792(6) 0.7242(4) 0.9184(2) 0.0234(15) Uani 1 1 d . . .
H113 H 0.7796 0.6934 0.9386 0.028 Uiso 1 1 calc R . .
C114 C 0.6970(6) 0.7589(4) 0.99877(19) 0.0197(14) Uani 1 1 d . . .
C115 C 0.7435(7) 0.7079(4) 1.0207(2) 0.0285(17) Uani 1 1 d . . .
H115 H 0.7041 0.6680 1.0212 0.034 Uiso 1 1 calc R . .
C116 C 0.8467(8) 0.7141(4) 1.0419(2) 0.0349(19) Uani 1 1 d . . .
H116 H 0.8780 0.6783 1.0562 0.042 Uiso 1 1 calc R . .
C117 C 0.9034(7) 0.7718(4) 1.0420(2) 0.0295(18) Uani 1 1 d . . .
C118 C 0.8567(6) 0.8250(4) 1.0225(2) 0.0256(16) Uani 1 1 d . . .
H118 H 0.8935 0.8659 1.0242 0.031 Uiso 1 1 calc R . .
C119 C 0.7549(6) 0.8181(3) 1.0003(2) 0.0193(14) Uani 1 1 d . . .
H119 H 0.7242 0.8541 0.9860 0.023 Uiso 1 1 calc R . .
C120 C 1.0683(9) 0.7265(5) 1.0748(3) 0.054(3) Uani 1 1 d U . .
H12A H 1.1408 0.7399 1.0875 0.082 Uiso 1 1 calc R . .
H12B H 1.0797 0.6976 1.0534 0.082 Uiso 1 1 calc R . .
H12C H 1.0262 0.7036 1.0931 0.082 Uiso 1 1 calc R . .
C121 C 0.4550(6) 0.7743(4) 1.0234(2) 0.0216(15) Uani 1 1 d . . .
C122 C 0.4856(7) 0.7331(4) 1.0536(2) 0.0307(18) Uani 1 1 d . . .
H122 H 0.5154 0.6915 1.0488 0.037 Uiso 1 1 calc R . .
C123 C 0.4733(8) 0.7517(5) 1.0916(2) 0.039(2) Uani 1 1 d . . .
H123 H 0.4935 0.7231 1.1123 0.047 Uiso 1 1 calc R . .
C124 C 0.4309(7) 0.8130(4) 1.0978(2) 0.0316(18) Uani 1 1 d . . .
C125 C 0.3976(7) 0.8532(4) 1.0681(2) 0.0301(18) Uani 1 1 d . . .
H125 H 0.3659 0.8943 1.0728 0.036 Uiso 1 1 calc R . .
C126 C 0.4101(6) 0.8342(4) 1.0309(2) 0.0278(17) Uani 1 1 d . . .
H126 H 0.3874 0.8626 1.0104 0.033 Uiso 1 1 calc R . .
C127 C 0.4656(10) 0.7996(6) 1.1652(3) 0.053(3) Uani 1 1 d . . .
H12D H 0.4530 0.8216 1.1891 0.079 Uiso 1 1 calc R . .
H12E H 0.5459 0.7940 1.1639 0.079 Uiso 1 1 calc R . .
H12F H 0.4293 0.7570 1.1644 0.079 Uiso 1 1 calc R . .
C128 C 0.2850(6) 0.7850(4) 0.9485(2) 0.0222(15) Uani 1 1 d . . .
C129 C 0.2181(6) 0.7552(4) 0.9733(2) 0.0263(16) Uani 1 1 d . . .
H129 H 0.2483 0.7226 0.9905 0.032 Uiso 1 1 calc R . .
C130 C 0.1062(7) 0.7734(4) 0.9729(3) 0.0329(19) Uani 1 1 d . . .
H130 H 0.0601 0.7529 0.9898 0.039 Uiso 1 1 calc R . .
C131 C 0.0624(7) 0.8211(4) 0.9480(3) 0.0339(19) Uani 1 1 d . . .
H131 H -0.0135 0.8336 0.9479 0.041 Uiso 1 1 calc R . .
C132 C 0.1291(7) 0.8506(4) 0.9233(3) 0.0319(18) Uani 1 1 d . . .
H132 H 0.0993 0.8832 0.9061 0.038 Uiso 1 1 calc R . .
C133 C 0.2399(7) 0.8322(4) 0.9237(2) 0.0287(17) Uani 1 1 d . . .
H133 H 0.2854 0.8525 0.9066 0.034 Uiso 1 1 calc R . .
C134 C 0.4457(6) 0.6266(4) 0.8963(2) 0.0239(15) Uani 1 1 d . . .
C135 C 0.4455(7) 0.5813(4) 0.8380(2) 0.0339(19) Uani 1 1 d . . .
H135 H 0.4718 0.5625 0.8159 0.041 Uiso 1 1 calc R . .
C136 C 0.3392(7) 0.5932(4) 0.8432(2) 0.0322(18) Uani 1 1 d . . .
H136 H 0.2758 0.5841 0.8258 0.039 Uiso 1 1 calc R . .
C137 C 0.6309(6) 0.5920(4) 0.8748(2) 0.0308(18) Uani 1 1 d . . .
H13A H 0.6546 0.5725 0.8515 0.046 Uiso 1 1 calc R . .
H13B H 0.6515 0.5632 0.8966 0.046 Uiso 1 1 calc R . .
H13C H 0.6675 0.6341 0.8794 0.046 Uiso 1 1 calc R . .
C138 C 0.2385(7) 0.6458(4) 0.8939(3) 0.0335(19) Uani 1 1 d . . .
H13D H 0.2589 0.6701 0.9178 0.040 Uiso 1 1 calc R . .
H13E H 0.1911 0.6087 0.8999 0.040 Uiso 1 1 calc R . .
C139 C 0.1736(7) 0.6900(4) 0.8649(3) 0.037(2) Uani 1 1 d . . .
H13F H 0.1413 0.6640 0.8428 0.044 Uiso 1 1 calc R . .
H13G H 0.1117 0.7110 0.8768 0.044 Uiso 1 1 calc R . .
C201 C 0.8884(9) 0.1947(5) 0.2549(3) 0.048(2) Uani 1 1 d U . .
F201 F 0.9398(7) 0.1807(4) 0.2877(2) 0.082(2) Uani 1 1 d U . .
F202 F 0.7916(5) 0.1630(3) 0.2507(2) 0.074(2) Uani 1 1 d U . .
F203 F 0.8642(5) 0.2578(3) 0.2543(2) 0.071(2) Uani 1 1 d U . .
S1 S 0.97240(19) 0.17433(11) 0.21606(7) 0.0366(5) Uani 1 1 d U . .
O201 O 0.8957(7) 0.1793(4) 0.1819(2) 0.063(2) Uani 1 1 d U . .
O202 O 1.0571(6) 0.2232(4) 0.2195(2) 0.0522(18) Uani 1 1 d U . .
O203 O 1.0081(5) 0.1094(3) 0.2245(2) 0.0444(16) Uani 1 1 d U . .
C301 C 0.4667(10) 1.0029(7) 0.4121(4) 0.069(4) Uani 1 1 d . . .
F301 F 0.4866(7) 1.0681(4) 0.4120(3) 0.090(2) Uani 1 1 d U . .
F302 F 0.3600(7) 0.9937(5) 0.4174(3) 0.100(3) Uani 1 1 d U . .
F303 F 0.5324(7) 0.9763(5) 0.4398(2) 0.095(3) Uani 1 1 d U . .
S2 S 0.4941(2) 0.97111(13) 0.36531(8) 0.0467(6) Uani 1 1 d . . .
O301 O 0.4156(6) 1.0049(4) 0.3382(2) 0.058(2) Uani 1 1 d . . .
O302 O 0.6097(6) 0.9896(4) 0.3624(2) 0.0513(18) Uani 1 1 d . . .
O303 O 0.4720(7) 0.9029(4) 0.3680(3) 0.067(2) Uani 1 1 d U . .
C401 C 0.1808(10) 0.6357(6) 0.1850(3) 0.058(3) Uani 1 1 d . . .
H401 H 0.1786 0.5896 0.1938 0.069 Uiso 1 1 calc R . .
Cl1 Cl 0.2613(3) 0.67837(14) 0.21979(8) 0.0594(7) Uani 1 1 d . . .
Cl2 Cl 0.0421(2) 0.66347(14) 0.17853(9) 0.0589(7) Uani 1 1 d . . .
Cl3 Cl 0.2424(2) 0.63586(15) 0.14141(9) 0.0603(7) Uani 1 1 d . . .
C501 C 0.3357(10) 0.4334(5) 0.8842(3) 0.059(3) Uani 1 1 d D . .
H501 H 0.2874 0.4707 0.8749 0.071 Uiso 1 1 calc R A 1
Cl4 Cl 0.447(3) 0.420(3) 0.8535(14) 0.0847(12) Uani 0.069(6) 1 d PDU B 1
Cl5 Cl 0.412(5) 0.452(2) 0.9282(9) 0.0840(11) Uani 0.069(6) 1 d PDU B 1
Cl6 Cl 0.258(5) 0.362(2) 0.8856(16) 0.0576(10) Uani 0.069(6) 1 d PDU B 1
Cl41 Cl 0.4757(3) 0.4260(2) 0.87307(16) 0.0847(12) Uani 0.93 1 d PDU B 2
Cl51 Cl 0.2671(4) 0.35947(18) 0.87412(11) 0.0576(10) Uani 0.93 1 d PDU B 2
Cl61 Cl 0.3288(5) 0.45561(18) 0.93170(11) 0.0840(11) Uani 0.93 1 d PDU B 2

loop_
_atom_site_aniso_label
_atom_site_aniso_U_11
_atom_site_aniso_U_22
_atom_site_aniso_U_33
_atom_site_aniso_U_23
_atom_site_aniso_U_13
_atom_site_aniso_U_12
Ru1 0.0210(3) 0.0211(3) 0.0227(3) 0.0044(2) 0.0034(2) 0.0012(2)
O1 0.045(4) 0.039(4) 0.045(4) 0.009(3) -0.001(3) -0.009(3)
O2 0.033(3) 0.034(3) 0.044(4) -0.012(3) 0.007(3) 0.011(3)
O3 0.022(3) 0.035(3) 0.015(2) 0.004(2) 0.003(2) 0.005(2)
O4 0.024(3) 0.038(3) 0.046(4) 0.004(3) -0.013(3) 0.000(2)
O5 0.035(3) 0.027(3) 0.020(3) 0.001(2) 0.007(2) -0.005(2)
O6 0.025(3) 0.038(3) 0.031(3) 0.004(3) 0.003(2) 0.004(2)
N1 0.031(4) 0.030(4) 0.025(3) 0.009(3) 0.000(3) -0.001(3)
N2 0.021(3) 0.033(4) 0.032(4) 0.010(3) -0.001(3) 0.002(3)
C1 0.022(4) 0.021(4) 0.033(4) 0.006(3) -0.003(3) -0.006(3)
C2 0.027(4) 0.025(4) 0.034(4) 0.005(3) 0.000(3) 0.000(3)
C3 0.018(3) 0.019(3) 0.022(4) 0.003(3) 0.002(3) 0.002(3)
C4 0.019(4) 0.022(4) 0.023(4) 0.003(3) 0.004(3) 0.001(3)
C5 0.024(4) 0.019(4) 0.025(4) 0.002(3) 0.004(3) -0.001(3)
C6 0.026(4) 0.011(3) 0.024(4) 0.001(3) 0.004(3) 0.003(3)
C7 0.023(4) 0.024(4) 0.018(3) 0.003(3) 0.004(3) 0.002(3)
C8 0.024(4) 0.026(4) 0.025(4) 0.009(3) 0.006(3) 0.000(3)
C9 0.022(4) 0.026(4) 0.025(4) 0.006(3) 0.003(3) 0.000(3)
C10 0.027(4) 0.036(5) 0.023(4) 0.008(3) 0.005(3) 0.004(3)
C11 0.023(4) 0.042(5) 0.027(4) 0.011(4) 0.006(3) 0.008(3)
C12 0.018(4) 0.042(5) 0.037(5) 0.006(4) 0.004(3) -0.003(3)
C13 0.024(4) 0.037(5) 0.023(4) 0.004(3) 0.005(3) 0.002(3)
C14 0.020(4) 0.027(4) 0.020(4) 0.006(3) 0.008(3) 0.004(3)
C15 0.030(4) 0.027(4) 0.025(4) 0.002(3) 0.009(3) -0.002(3)
C16 0.020(4) 0.029(4) 0.030(4) 0.008(3) 0.007(3) 0.001(3)
C17 0.016(4) 0.034(4) 0.032(4) 0.013(3) -0.001(3) 0.001(3)
C18 0.025(4) 0.035(5) 0.028(4) 0.000(3) 0.004(3) -0.006(3)
C19 0.023(4) 0.030(4) 0.029(4) 0.006(3) 0.007(3) 0.003(3)
C20 0.024(4) 0.038(5) 0.060(6) 0.005(4) -0.009(4) 0.005(4)
C21 0.017(3) 0.023(4) 0.016(3) 0.000(3) 0.002(3) 0.004(3)
C22 0.021(4) 0.022(4) 0.022(4) 0.003(3) 0.003(3) 0.002(3)
C23 0.019(3) 0.025(4) 0.021(4) -0.001(3) 0.000(3) 0.001(3)
C24 0.019(3) 0.025(4) 0.019(3) 0.003(3) 0.004(3) 0.002(3)
C25 0.021(4) 0.025(4) 0.023(4) 0.003(3) 0.000(3) -0.005(3)
C26 0.024(4) 0.024(4) 0.017(3) 0.001(3) 0.000(3) 0.004(3)
C27 0.034(4) 0.036(5) 0.021(4) -0.002(3) 0.009(3) -0.002(4)
C28 0.020(4) 0.025(4) 0.017(3) 0.008(3) 0.004(3) 0.007(3)
C29 0.028(4) 0.023(4) 0.021(4) -0.001(3) 0.005(3) 0.000(3)
C30 0.027(4) 0.039(5) 0.023(4) 0.007(3) 0.009(3) 0.005(3)
C31 0.021(4) 0.043(5) 0.028(4) 0.003(4) 0.003(3) -0.002(3)
C32 0.027(4) 0.030(4) 0.030(4) 0.003(3) -0.001(3) -0.002(3)
C33 0.023(4) 0.029(4) 0.019(4) 0.003(3) 0.001(3) 0.003(3)
C34 0.023(4) 0.023(4) 0.029(4) 0.009(3) 0.001(3) 0.002(3)
C35 0.045(5) 0.035(5) 0.033(5) 0.015(4) 0.006(4) -0.003(4)
C36 0.035(5) 0.043(5) 0.035(5) 0.018(4) -0.005(4) 0.002(4)
C37 0.029(4) 0.044(5) 0.040(5) 0.016(4) 0.009(4) -0.002(4)
C38 0.026(4) 0.031(4) 0.042(5) 0.007(4) 0.006(4) 0.000(3)
C39 0.020(4) 0.042(5) 0.041(5) 0.005(4) 0.002(3) 0.006(3)
Ru2 0.0208(3) 0.0202(3) 0.0200(3) -0.0014(2) 0.0052(2) -0.0005(2)
O101 0.059(4) 0.034(4) 0.052(4) 0.001(3) 0.030(3) -0.014(3)
O102 0.048(4) 0.034(3) 0.043(4) 0.002(3) 0.000(3) 0.018(3)
O103 0.018(2) 0.032(3) 0.021(3) 0.003(2) 0.002(2) -0.001(2)
O104 0.038(3) 0.042(4) 0.039(3) -0.010(3) -0.020(3) 0.008(3)
O105 0.046(4) 0.049(4) 0.028(3) -0.014(3) 0.010(3) 0.004(3)
O106 0.023(3) 0.043(4) 0.035(3) -0.002(3) -0.005(2) 0.000(3)
N101 0.030(3) 0.025(3) 0.020(3) -0.008(3) 0.005(3) -0.001(3)
N102 0.027(3) 0.029(4) 0.029(4) -0.008(3) 0.001(3) -0.002(3)
C101 0.038(5) 0.027(4) 0.031(4) -0.008(3) 0.010(4) 0.002(4)
C102 0.042(5) 0.028(4) 0.024(4) -0.003(3) 0.006(3) -0.003(4)
C103 0.021(4) 0.020(4) 0.019(3) -0.002(3) 0.002(3) -0.001(3)
C104 0.019(3) 0.021(4) 0.021(4) 0.001(3) 0.002(3) 0.002(3)
C105 0.020(3) 0.023(4) 0.016(3) 0.002(3) 0.002(3) 0.001(3)
C106 0.023(4) 0.018(3) 0.019(3) 0.002(3) 0.001(3) 0.003(3)
C107 0.019(4) 0.025(4) 0.023(4) 0.001(3) 0.002(3) -0.001(3)
C108 0.019(3) 0.025(4) 0.018(3) -0.004(3) 0.001(3) -0.003(3)
C109 0.023(4) 0.026(4) 0.019(3) -0.008(3) 0.001(3) -0.006(3)
C110 0.036(4) 0.033(4) 0.019(4) -0.005(3) 0.006(3) -0.020(4)
C111 0.020(4) 0.048(5) 0.022(4) -0.012(4) 0.008(3) -0.012(3)
C112 0.021(4) 0.037(5) 0.035(4) -0.011(4) 0.004(3) -0.005(3)
C113 0.020(4) 0.028(4) 0.023(4) -0.003(3) 0.002(3) -0.001(3)
C114 0.022(4) 0.023(4) 0.014(3) 0.000(3) 0.002(3) 0.006(3)
C115 0.034(4) 0.022(4) 0.029(4) 0.002(3) -0.002(3) -0.004(3)
C116 0.045(5) 0.025(4) 0.032(4) 0.003(3) -0.007(4) 0.010(4)
C117 0.033(4) 0.033(4) 0.020(4) -0.008(3) -0.009(3) 0.008(3)
C118 0.026(4) 0.026(4) 0.025(4) -0.005(3) 0.000(3) 0.002(3)
C119 0.020(3) 0.022(4) 0.017(3) -0.002(3) 0.004(3) 0.005(3)
C120 0.053(5) 0.050(5) 0.053(5) -0.003(4) -0.028(4) 0.013(4)
C121 0.022(4) 0.020(4) 0.024(4) -0.001(3) 0.008(3) -0.001(3)
C122 0.049(5) 0.021(4) 0.023(4) 0.002(3) 0.007(4) 0.011(4)
C123 0.055(6) 0.043(5) 0.020(4) 0.002(4) 0.012(4) 0.015(4)
C124 0.035(4) 0.036(5) 0.026(4) -0.009(4) 0.011(3) 0.001(4)
C125 0.030(4) 0.026(4) 0.035(4) -0.009(3) 0.009(3) 0.005(3)
C126 0.025(4) 0.030(4) 0.030(4) 0.001(3) 0.009(3) 0.003(3)
C127 0.062(7) 0.072(7) 0.025(5) -0.013(5) 0.008(4) 0.000(6)
C128 0.018(3) 0.024(4) 0.025(4) -0.007(3) 0.003(3) -0.003(3)
C129 0.021(4) 0.031(4) 0.027(4) -0.001(3) 0.003(3) -0.001(3)
C130 0.024(4) 0.037(5) 0.040(5) -0.004(4) 0.013(3) -0.003(3)
C131 0.022(4) 0.034(5) 0.046(5) -0.013(4) 0.009(4) 0.005(3)
C132 0.025(4) 0.031(4) 0.038(5) -0.009(4) -0.004(3) 0.009(3)
C133 0.026(4) 0.032(4) 0.028(4) -0.007(3) 0.002(3) 0.004(3)
C134 0.027(4) 0.021(4) 0.024(4) -0.003(3) 0.005(3) 0.001(3)
C135 0.041(5) 0.031(4) 0.030(4) -0.009(4) 0.005(4) 0.000(4)
C136 0.036(5) 0.033(5) 0.027(4) -0.013(3) 0.000(3) -0.003(4)
C137 0.024(4) 0.042(5) 0.028(4) -0.011(4) 0.009(3) -0.004(3)
C138 0.027(4) 0.032(4) 0.042(5) -0.009(4) 0.005(4) -0.003(3)
C139 0.029(4) 0.038(5) 0.041(5) -0.006(4) -0.004(4) -0.004(4)
C201 0.046(6) 0.037(5) 0.063(7) 0.006(5) 0.016(5) 0.010(4)
F201 0.091(5) 0.089(5) 0.069(4) 0.000(4) 0.026(4) 0.016(4)
F202 0.051(4) 0.051(4) 0.125(6) 0.000(4) 0.038(4) 0.002(3)
F203 0.052(4) 0.043(3) 0.119(5) -0.014(3) 0.022(4) 0.007(3)
S1 0.0347(11) 0.0340(12) 0.0401(12) 0.0067(10) -0.0008(9) 0.0009(9)
O201 0.053(5) 0.068(5) 0.062(5) 0.005(4) -0.020(4) 0.002(4)
O202 0.047(4) 0.051(4) 0.059(4) 0.002(3) 0.010(3) -0.019(3)
O203 0.039(4) 0.035(4) 0.061(4) 0.005(3) 0.012(3) 0.007(3)
C301 0.048(7) 0.084(10) 0.076(9) 0.016(7) 0.015(6) 0.006(6)
F301 0.089(5) 0.062(4) 0.114(6) -0.023(4) -0.007(4) 0.013(4)
F302 0.068(5) 0.143(7) 0.094(5) 0.002(5) 0.035(4) 0.006(5)
F303 0.092(5) 0.119(6) 0.073(5) 0.027(5) 0.003(4) 0.015(5)
S2 0.0426(13) 0.0484(15) 0.0487(14) 0.0056(12) 0.0029(11) 0.0084(11)
O301 0.049(4) 0.044(4) 0.078(5) -0.003(4) -0.017(4) 0.008(3)
O302 0.037(4) 0.064(5) 0.053(4) 0.006(4) 0.007(3) 0.002(3)
O303 0.060(4) 0.052(4) 0.088(5) 0.023(4) 0.002(4) 0.003(4)
C401 0.056(7) 0.073(8) 0.045(6) 0.016(6) 0.007(5) 0.002(6)
Cl1 0.0733(19) 0.0492(15) 0.0528(15) 0.0065(12) -0.0079(13) -0.0146(13)
Cl2 0.0484(15) 0.0544(16) 0.0738(19) 0.0043(14) 0.0055(13) 0.0022(12)
Cl3 0.0507(15) 0.0639(18) 0.0651(18) -0.0097(14) 0.0000(13) 0.0069(13)
C501 0.072(8) 0.039(6) 0.062(7) 0.010(5) -0.012(6) 0.001(5)
Cl4 0.070(2) 0.0623(19) 0.120(3) 0.020(2) 0.0001(19) -0.0001(16)
Cl5 0.127(3) 0.0593(18) 0.0609(18) -0.0013(15) -0.0134(19) -0.001(2)
Cl6 0.0704(18) 0.0410(14) 0.060(2) -0.0012(14) -0.0008(16) -0.0038(13)
Cl41 0.070(2) 0.0623(19) 0.120(3) 0.020(2) 0.0001(19) -0.0001(16)
Cl51 0.0704(18) 0.0410(14) 0.060(2) -0.0012(14) -0.0008(16) -0.0038(13)
Cl61 0.127(3) 0.0593(18) 0.0609(18) -0.0013(15) -0.0134(19) -0.001(2)

loop_
_atom_type_symbol
_atom_type_description
_atom_type_scat_dispersion_real
_atom_type_scat_dispersion_imag
_atom_type_scat_source
C C 0.0033 0.0016 'International Tables Vol C Tables 4.2.6.8 and 6.1.1.4'
H H 0.0000 0.0000 'International Tables Vol C Tables 4.2.6.8 and 6.1.1.4'
N N 0.0061 0.0033 'International Tables Vol C Tables 4.2.6.8 and 6.1.1.4'
O O 0.0106 0.0060 'International Tables Vol C Tables 4.2.6.8 and 6.1.1.4'
F F 0.0171 0.0103 'International Tables Vol C Tables 4.2.6.8 and 6.1.1.4'
S S 0.1246 0.1234 'International Tables Vol C Tables 4.2.6.8 and 6.1.1.4'
Ru Ru -1.2594 0.8363 'International Tables Vol C Tables 4.2.6.8 and 6.1.1.4'
Cl Cl 0.1484 0.1585 'International Tables Vol C Tables 4.2.6.8 and 6.1.1.4'

loop_
_geom_angle_atom_site_label_1
_geom_angle_atom_site_label_2
_geom_angle_atom_site_label_3
_geom_angle
C1 Ru1 C2 90.8(4)
C1 Ru1 C34 93.6(3)
C2 Ru1 C34 90.6(3)
C1 Ru1 C6 120.8(3)
C2 Ru1 C6 97.4(3)
C34 Ru1 C6 144.3(3)
C1 Ru1 C5 95.2(3)
C2 Ru1 C5 127.5(3)
C34 Ru1 C5 140.6(3)
C6 Ru1 C5 37.2(3)
C1 Ru1 C4 103.8(3)
C2 Ru1 C4 159.3(3)
C34 Ru1 C4 102.7(3)
C6 Ru1 C4 62.7(3)
C5 Ru1 C4 37.9(3)
C1 Ru1 C7 157.3(3)
C2 Ru1 C7 99.0(3)
C34 Ru1 C7 106.6(3)
C6 Ru1 C7 37.9(3)
C5 Ru1 C7 62.7(3)
C4 Ru1 C7 62.3(3)
C1 Ru1 C3 138.5(3)
C2 Ru1 C3 130.7(3)
C34 Ru1 C3 87.2(3)
C6 Ru1 C3 61.4(3)
C5 Ru1 C3 61.5(3)
C4 Ru1 C3 36.6(2)
C7 Ru1 C3 36.3(2)
C3 O3 H3 109.5
C17 O4 C20 117.6(7)
C24 O5 C27 116.9(6)
C39 O6 H6 109.5
C34 N1 C35 110.6(7)
C34 N1 C37 127.3(7)
C35 N1 C37 122.0(7)
C34 N2 C36 110.7(7)
C34 N2 C38 127.0(7)
C36 N2 C38 122.2(7)
O1 C1 Ru1 176.2(7)
O2 C2 Ru1 177.4(7)
O3 C3 C7 128.2(6)
O3 C3 C4 122.2(6)
C7 C3 C4 109.5(6)
O3 C3 Ru1 125.5(5)
C7 C3 Ru1 70.0(4)
C4 C3 Ru1 69.5(4)
C3 C4 C5 106.8(6)
C3 C4 C8 126.6(7)
C5 C4 C8 125.4(7)
C3 C4 Ru1 73.8(4)
C5 C4 Ru1 70.2(4)
C8 C4 Ru1 130.6(5)
C6 C5 C4 107.9(6)
C6 C5 C14 126.3(7)
C4 C5 C14 124.7(6)
C6 C5 Ru1 70.7(4)
C4 C5 Ru1 71.9(4)
C14 C5 Ru1 132.1(5)
C5 C6 C7 108.9(6)
C5 C6 C21 126.7(7)
C7 C6 C21 123.3(6)
C5 C6 Ru1 72.1(4)
C7 C6 Ru1 72.9(4)
C21 C6 Ru1 130.3(5)
C3 C7 C6 106.6(6)
C3 C7 C28 126.7(6)
C6 C7 C28 125.1(6)
C3 C7 Ru1 73.7(4)
C6 C7 Ru1 69.2(4)
C28 C7 Ru1 133.2(5)
C13 C8 C9 119.2(7)
C13 C8 C4 120.9(7)
C9 C8 C4 119.6(7)
C10 C9 C8 120.1(7)
C10 C9 H9 120.0
C8 C9 H9 120.0
C11 C10 C9 120.6(8)
C11 C10 H10 119.7
C9 C10 H10 119.7
C12 C11 C10 119.5(7)
C12 C11 H11 120.3
C10 C11 H11 120.3
C11 C12 C13 120.7(8)
C11 C12 H12 119.6
C13 C12 H12 119.6
C8 C13 C12 119.8(8)
C8 C13 H13 120.1
C12 C13 H13 120.1
C19 C14 C15 119.4(7)
C19 C14 C5 123.6(7)
C15 C14 C5 117.0(7)
C16 C15 C14 120.2(8)
C16 C15 H15 119.9
C14 C15 H15 119.9
C17 C16 C15 120.2(7)
C17 C16 H16 119.9
C15 C16 H16 119.9
C16 C17 C18 120.4(7)
C16 C17 O4 124.9(7)
C18 C17 O4 114.6(7)
C17 C18 C19 119.1(8)
C17 C18 H18 120.4
C19 C18 H18 120.4
C14 C19 C18 120.7(7)
C14 C19 H19 119.7
C18 C19 H19 119.7
O4 C20 H20A 109.5
O4 C20 H20B 109.5
H20A C20 H20B 109.5
O4 C20 H20C 109.5
H20A C20 H20C 109.5
H20B C20 H20C 109.5
C22 C21 C26 118.1(6)
C22 C21 C6 124.2(6)
C26 C21 C6 117.7(6)
C21 C22 C23 121.2(7)
C21 C22 H22 119.4
C23 C22 H22 119.4
C24 C23 C22 119.4(7)
C24 C23 H23 120.3
C22 C23 H23 120.3
C23 C24 O5 124.2(7)
C23 C24 C25 120.3(7)
O5 C24 C25 115.5(6)
C26 C25 C24 119.8(7)
C26 C25 H25 120.1
C24 C25 H25 120.1
C25 C26 C21 121.3(7)
C25 C26 H26 119.4
C21 C26 H26 119.4
O5 C27 H27A 109.5
O5 C27 H27B 109.5
H27A C27 H27B 109.5
O5 C27 H27C 109.5
H27A C27 H27C 109.5
H27B C27 H27C 109.5
C29 C28 C33 118.0(7)
C29 C28 C7 122.8(7)
C33 C28 C7 119.0(6)
C30 C29 C28 120.7(7)
C30 C29 H29 119.6
C28 C29 H29 119.6
C31 C30 C29 120.7(7)
C31 C30 H30 119.7
C29 C30 H30 119.7
C30 C31 C32 119.8(7)
C30 C31 H31 120.1
C32 C31 H31 120.1
C31 C32 C33 120.2(8)
C31 C32 H32 119.9
C33 C32 H32 119.9
C32 C33 C28 120.4(7)
C32 C33 H33 119.8
C28 C33 H33 119.8
N1 C34 N2 104.4(6)
N1 C34 Ru1 128.4(5)
N2 C34 Ru1 127.1(6)
C36 C35 N1 107.2(7)
C36 C35 H35 126.4
N1 C35 H35 126.4
C35 C36 N2 107.2(7)
C35 C36 H36 126.4
N2 C36 H36 126.4
N1 C37 H37A 109.5
N1 C37 H37B 109.5
H37A C37 H37B 109.5
N1 C37 H37C 109.5
H37A C37 H37C 109.5
H37B C37 H37C 109.5
N2 C38 C39 112.1(7)
N2 C38 H38A 109.2
C39 C38 H38A 109.2
N2 C38 H38B 109.2
C39 C38 H38B 109.2
H38A C38 H38B 107.9
O6 C39 C38 109.0(6)
O6 C39 H39A 109.9
C38 C39 H39A 109.9
O6 C39 H39B 109.9
C38 C39 H39B 109.9
H39A C39 H39B 108.3
C102 Ru2 C101 87.9(4)
C102 Ru2 C134 89.9(3)
C101 Ru2 C134 93.0(3)
C102 Ru2 C105 98.9(3)
C101 Ru2 C105 126.6(3)
C134 Ru2 C105 139.5(3)
C102 Ru2 C106 124.3(3)
C101 Ru2 C106 97.3(3)
C134 Ru2 C106 144.5(3)
C105 Ru2 C106 36.9(3)
C102 Ru2 C104 106.1(3)
C101 Ru2 C104 159.5(3)
C134 Ru2 C104 101.7(3)
C105 Ru2 C104 37.9(2)
C106 Ru2 C104 62.5(3)
C102 Ru2 C107 160.6(3)
C101 Ru2 C107 100.2(3)
C134 Ru2 C107 107.1(3)
C105 Ru2 C107 62.0(3)
C106 Ru2 C107 37.6(3)
C104 Ru2 C107 61.9(3)
C102 Ru2 C103 140.0(3)
C101 Ru2 C103 132.0(3)
C134 Ru2 C103 87.0(3)
C105 Ru2 C103 61.2(2)
C106 Ru2 C103 61.1(2)
C104 Ru2 C103 36.6(2)
C107 Ru2 C103 36.0(2)
C103 O103 H103 109.5
C117 O104 C120 117.0(7)
C124 O105 C127 116.9(7)
C139 O106 H106 109.5
C134 N101 C135 110.7(7)
C134 N101 C137 127.4(6)
C135 N101 C137 121.9(6)
C134 N102 C136 110.6(7)
C134 N102 C138 126.3(7)
C136 N102 C138 123.0(7)
O101 C101 Ru2 177.6(8)
O102 C102 Ru2 176.8(7)
O103 C103 C107 128.8(6)
O103 C103 C104 122.1(6)
C107 C103 C104 109.1(6)
O103 C103 Ru2 126.2(5)
C107 C103 Ru2 70.3(4)
C104 C103 Ru2 68.8(4)
C103 C104 C105 106.6(6)
C103 C104 C108 127.2(6)
C105 C104 C108 125.1(6)
C103 C104 Ru2 74.6(4)
C105 C104 Ru2 69.8(4)
C108 C104 Ru2 129.6(5)
C106 C105 C104 108.9(6)
C106 C105 C114 126.3(6)
C104 C105 C114 123.8(6)
C106 C105 Ru2 72.0(4)
C104 C105 Ru2 72.3(4)
C114 C105 Ru2 131.2(5)
C105 C106 C107 108.3(6)
C105 C106 C121 124.6(6)
C107 C106 C121 125.2(6)
C105 C106 Ru2 71.1(4)
C107 C106 Ru2 73.2(4)
C121 C106 Ru2 134.2(5)
C103 C107 C106 107.1(6)
C103 C107 C128 126.9(7)
C106 C107 C128 125.2(6)
C103 C107 Ru2 73.7(4)
C106 C107 Ru2 69.2(4)
C128 C107 Ru2 130.5(5)
C109 C108 C113 118.4(7)
C109 C108 C104 120.1(7)
C113 C108 C104 121.5(7)
C108 C109 C110 119.7(7)
C108 C109 H109 120.2
C110 C109 H109 120.2
C111 C110 C109 119.9(7)
C111 C110 H110 120.1
C109 C110 H110 120.1
C112 C111 C110 120.4(7)
C112 C111 H111 119.8
C110 C111 H111 119.8
C111 C112 C113 120.5(8)
C111 C112 H112 119.7
C113 C112 H112 119.7
C112 C113 C108 121.2(7)
C112 C113 H113 119.4
C108 C113 H113 119.4
C115 C114 C119 117.7(7)
C115 C114 C105 124.9(7)
C119 C114 C105 117.3(6)
C114 C115 C116 121.1(7)
C114 C115 H115 119.4
C116 C115 H115 119.4
C117 C116 C115 120.1(8)
C117 C116 H116 119.9
C115 C116 H116 119.9
C116 C117 O104 124.5(7)
C116 C117 C118 120.5(7)
O104 C117 C118 115.0(8)
C117 C118 C119 119.2(7)
C117 C118 H118 120.4
C119 C118 H118 120.4
C118 C119 C114 121.2(7)
C118 C119 H119 119.4
C114 C119 H119 119.4
O104 C120 H12A 109.5
O104 C120 H12B 109.5
H12A C120 H12B 109.5
O104 C120 H12C 109.5
H12A C120 H12C 109.5
H12B C120 H12C 109.5
C122 C121 C126 118.8(7)
C122 C121 C106 122.4(7)
C126 C121 C106 118.3(7)
C121 C122 C123 121.0(7)
C121 C122 H122 119.5
C123 C122 H122 119.5
C124 C123 C122 118.2(8)
C124 C123 H123 120.9
C122 C123 H123 120.9
C125 C124 O105 115.9(7)
C125 C124 C123 121.1(7)
O105 C124 C123 123.0(8)
C124 C125 C126 120.0(7)
C124 C125 H125 120.0
C126 C125 H125 120.0
C121 C126 C125 120.9(8)
C121 C126 H126 119.6
C125 C126 H126 119.6
O105 C127 H12D 109.5
O105 C127 H12E 109.5
H12D C127 H12E 109.5
O105 C127 H12F 109.5
H12D C127 H12F 109.5
H12E C127 H12F 109.5
C133 C128 C129 119.4(7)
C133 C128 C107 119.5(7)
C129 C128 C107 121.1(7)
C128 C129 C130 119.7(8)
C128 C129 H129 120.2
C130 C129 H129 120.2
C131 C130 C129 120.1(8)
C131 C130 H130 119.9
C129 C130 H130 119.9
C132 C131 C130 120.0(7)
C132 C131 H131 120.0
C130 C131 H131 120.0
C131 C132 C133 119.7(8)
C131 C132 H132 120.2
C133 C132 H132 120.2
C128 C133 C132 121.2(8)
C128 C133 H133 119.4
C132 C133 H133 119.4
N101 C134 N102 104.2(6)
N101 C134 Ru2 129.3(6)
N102 C134 Ru2 126.3(5)
C136 C135 N101 107.8(7)
C136 C135 H135 126.1
N101 C135 H135 126.1
C135 C136 N102 106.7(7)
C135 C136 H136 126.7
N102 C136 H136 126.7
N101 C137 H13A 109.5
N101 C137 H13B 109.5
H13A C137 H13B 109.5
N101 C137 H13C 109.5
H13A C137 H13C 109.5
H13B C137 H13C 109.5
N102 C138 C139 110.7(7)
N102 C138 H13D 109.5
C139 C138 H13D 109.5
N102 C138 H13E 109.5
C139 C138 H13E 109.5
H13D C138 H13E 108.1
O106 C139 C138 109.6(7)
O106 C139 H13F 109.7
C138 C139 H13F 109.7
O106 C139 H13G 109.7
C138 C139 H13G 109.7
H13F C139 H13G 108.2
F201 C201 F202 109.2(9)
F201 C201 F203 108.6(10)
F202 C201 F203 106.7(8)
F201 C201 S1 111.5(7)
F202 C201 S1 110.4(8)
F203 C201 S1 110.3(7)
O203 S1 O202 116.3(4)
O203 S1 O201 113.2(5)
O202 S1 O201 114.4(5)
O203 S1 C201 103.7(4)
O202 S1 C201 102.7(5)
O201 S1 C201 104.4(5)
F303 C301 F302 110.8(11)
F303 C301 F301 108.5(12)
F302 C301 F301 108.2(11)
F303 C301 S2 111.6(10)
F302 C301 S2 109.8(10)
F301 C301 S2 107.7(9)
O303 S2 O301 113.5(5)
O303 S2 O302 116.5(5)
O301 S2 O302 113.2(5)
O303 S2 C301 103.8(6)
O301 S2 C301 104.7(6)
O302 S2 C301 103.3(5)
Cl1 C401 Cl2 112.7(7)
Cl1 C401 Cl3 111.0(6)
Cl2 C401 Cl3 111.3(6)
Cl1 C401 H401 107.2
Cl2 C401 H401 107.2
Cl3 C401 H401 107.2
Cl61 C501 Cl6 96.6(19)
Cl61 C501 Cl51 110.8(7)
Cl6 C501 Cl51 14.2(18)
Cl61 C501 Cl5 34(2)
Cl6 C501 Cl5 113(2)
Cl51 C501 Cl5 123.9(18)
Cl61 C501 Cl41 111.8(6)
Cl6 C501 Cl41 117(2)
Cl51 C501 Cl41 108.7(7)
Cl5 C501 Cl41 78(2)
Cl61 C501 Cl4 135.6(19)
Cl6 C501 Cl4 109(2)
Cl51 C501 Cl4 96.5(18)
Cl5 C501 Cl4 101(2)
Cl41 C501 Cl4 23.8(18)
Cl61 C501 H501 91.7
Cl6 C501 H501 111.2
Cl51 C501 H501 110.7
Cl5 C501 H501 111.2
Cl41 C501 H501 122.0
Cl4 C501 H501 111.2

loop_
_geom_bond_atom_site_label_1
_geom_bond_atom_site_label_2
_geom_bond_distance
Ru1 C1 1.876(8)
Ru1 C2 1.901(9)
Ru1 C34 2.109(7)
Ru1 C6 2.221(7)
Ru1 C5 2.240(7)
Ru1 C4 2.262(7)
Ru1 C7 2.271(8)
Ru1 C3 2.319(7)
O1 C1 1.140(10)
O2 C2 1.127(10)
O3 C3 1.339(9)
O3 H3 0.8400
O4 C17 1.387(9)
O4 C20 1.411(11)
O5 C24 1.377(8)
O5 C27 1.428(9)
O6 C39 1.427(10)
O6 H6 0.8400
N1 C34 1.354(10)
N1 C35 1.383(11)
N1 C37 1.462(11)
N2 C34 1.354(10)
N2 C36 1.380(10)
N2 C38 1.463(10)
C3 C7 1.431(10)
C3 C4 1.440(10)
C4 C5 1.461(10)
C4 C8 1.488(10)
C5 C6 1.423(10)
C5 C14 1.501(10)
C6 C7 1.459(10)
C6 C21 1.483(10)
C7 C28 1.474(10)
C8 C13 1.383(11)
C8 C9 1.391(11)
C9 C10 1.387(11)
C9 H9 0.9500
C10 C11 1.379(12)
C10 H10 0.9500
C11 C12 1.368(12)
C11 H11 0.9500
C12 C13 1.398(11)
C12 H12 0.9500
C13 H13 0.9500
C14 C19 1.373(11)
C14 C15 1.388(11)
C15 C16 1.386(11)
C15 H15 0.9500
C16 C17 1.372(12)
C16 H16 0.9500
C17 C18 1.383(12)
C18 C19 1.399(11)
C18 H18 0.9500
C19 H19 0.9500
C20 H20A 0.9800
C20 H20B 0.9800
C20 H20C 0.9800
C21 C22 1.390(10)
C21 C26 1.405(10)
C22 C23 1.409(10)
C22 H22 0.9500
C23 C24 1.373(11)
C23 H23 0.9500
C24 C25 1.404(11)
C25 C26 1.374(10)
C25 H25 0.9500
C26 H26 0.9500
C27 H27A 0.9800
C27 H27B 0.9800
C27 H27C 0.9800
C28 C29 1.396(10)
C28 C33 1.408(11)
C29 C30 1.392(11)
C29 H29 0.9500
C30 C31 1.371(12)
C30 H30 0.9500
C31 C32 1.384(12)
C31 H31 0.9500
C32 C33 1.395(11)
C32 H32 0.9500
C33 H33 0.9500
C35 C36 1.324(13)
C35 H35 0.9500
C36 H36 0.9500
C37 H37A 0.9800
C37 H37B 0.9800
C37 H37C 0.9800
C38 C39 1.512(12)
C38 H38A 0.9900
C38 H38B 0.9900
C39 H39A 0.9900
C39 H39B 0.9900
Ru2 C102 1.871(9)
Ru2 C101 1.891(9)
Ru2 C134 2.094(8)
Ru2 C105 2.226(7)
Ru2 C106 2.238(7)
Ru2 C104 2.259(7)
Ru2 C107 2.292(7)
Ru2 C103 2.336(7)
O101 C101 1.148(10)
O102 C102 1.168(10)
O103 C103 1.325(9)
O103 H103 0.8400
O104 C117 1.381(10)
O104 C120 1.418(11)
O105 C124 1.380(9)
O105 C127 1.414(12)
O106 C139 1.434(11)
O106 H106 0.8400
N101 C134 1.362(9)
N101 C135 1.375(10)
N101 C137 1.459(10)
N102 C134 1.367(10)
N102 C136 1.385(10)
N102 C138 1.459(10)
C103 C107 1.432(10)
C103 C104 1.444(10)
C104 C105 1.456(10)
C104 C108 1.473(10)
C105 C106 1.414(10)
C105 C114 1.487(10)
C106 C107 1.460(10)
C106 C121 1.492(10)
C107 C128 1.492(10)
C108 C109 1.399(11)
C108 C113 1.399(10)
C109 C110 1.408(11)
C109 H109 0.9500
C110 C111 1.387(12)
C110 H110 0.9500
C111 C112 1.359(12)
C111 H111 0.9500
C112 C113 1.378(11)
C112 H112 0.9500
C113 H113 0.9500
C114 C115 1.388(10)
C114 C119 1.402(10)
C115 C116 1.391(12)
C115 H115 0.9500
C116 C117 1.370(12)
C116 H116 0.9500
C117 C118 1.383(11)
C118 C119 1.395(10)
C118 H118 0.9500
C119 H119 0.9500
C120 H12A 0.9800
C120 H12B 0.9800
C120 H12C 0.9800
C121 C122 1.381(11)
C121 C126 1.382(11)
C122 C123 1.411(11)
C122 H122 0.9500
C123 C124 1.387(12)
C123 H123 0.9500
C124 C125 1.362(12)
C125 C126 1.387(11)
C125 H125 0.9500
C126 H126 0.9500
C127 H12D 0.9800
C127 H12E 0.9800
C127 H12F 0.9800
C128 C133 1.380(11)
C128 C129 1.390(11)
C129 C130 1.400(11)
C129 H129 0.9500
C130 C131 1.386(13)
C130 H130 0.9500
C131 C132 1.383(13)
C131 H131 0.9500
C132 C133 1.386(11)
C132 H132 0.9500
C133 H133 0.9500
C135 C136 1.336(12)
C135 H135 0.9500
C136 H136 0.9500
C137 H13A 0.9800
C137 H13B 0.9800
C137 H13C 0.9800
C138 C139 1.524(13)
C138 H13D 0.9900
C138 H13E 0.9900
C139 H13F 0.9900
C139 H13G 0.9900
C201 F201 1.287(13)
C201 F202 1.332(12)
C201 F203 1.333(11)
C201 S1 1.828(11)
S1 O203 1.426(7)
S1 O202 1.430(7)
S1 O201 1.444(8)
C301 F303 1.314(15)
C301 F302 1.333(14)
C301 F301 1.363(16)
C301 S2 1.830(15)
S2 O303 1.435(8)
S2 O301 1.452(7)
S2 O302 1.458(7)
C401 Cl1 1.725(13)
C401 Cl2 1.760(12)
C401 Cl3 1.768(11)
C401 H401 1.0000
C501 Cl61 1.742(13)
C501 Cl6 1.74(2)
C501 Cl51 1.752(11)
C501 Cl5 1.76(2)
C501 Cl41 1.776(14)
C501 Cl4 1.83(2)
C501 H501 1.0000

loop_
_geom_hbond_atom_site_label_D
_geom_hbond_atom_site_label_H
_geom_hbond_atom_site_label_A
_geom_hbond_distance_DH
_geom_hbond_distance_HA
_geom_hbond_distance_DA
_geom_hbond_angle_DHA
_geom_hbond_site_symmetry_A
O3 H3 O6 0.84 1.83 2.646(7) 163.7 .
O6 H6 O301 0.84 1.91 2.739(9) 167.7 1_655
O103 H103 O106 0.84 1.76 2.575(7) 163.6 .
O106 H106 O201 0.84 1.78 2.612(10) 168.3 3_666

loop_
_geom_torsion_atom_site_label_1
_geom_torsion_atom_site_label_2
_geom_torsion_atom_site_label_3
_geom_torsion_atom_site_label_4
_geom_torsion
C2 Ru1 C1 O1 -72(11)
C34 Ru1 C1 O1 -162(11)
C6 Ru1 C1 O1 27(12)
C5 Ru1 C1 O1 56(11)
C4 Ru1 C1 O1 94(11)
C7 Ru1 C1 O1 44(12)
C3 Ru1 C1 O1 108(11)
C1 Ru1 C2 O2 132(18)
C34 Ru1 C2 O2 -134(18)
C6 Ru1 C2 O2 11(18)
C5 Ru1 C2 O2 35(18)
C4 Ru1 C2 O2 -3(18)
C7 Ru1 C2 O2 -27(18)
C3 Ru1 C2 O2 -47(18)
C1 Ru1 C3 O3 92.3(7)
C2 Ru1 C3 O3 -88.6(7)
C34 Ru1 C3 O3 -0.1(6)
C6 Ru1 C3 O3 -162.5(7)
C5 Ru1 C3 O3 154.9(7)
C4 Ru1 C3 O3 115.6(8)
C7 Ru1 C3 O3 -123.3(8)
C1 Ru1 C3 C7 -144.4(5)
C2 Ru1 C3 C7 34.8(6)
C34 Ru1 C3 C7 123.2(4)
C6 Ru1 C3 C7 -39.2(4)
C5 Ru1 C3 C7 -81.8(4)
C4 Ru1 C3 C7 -121.0(6)
C1 Ru1 C3 C4 -23.4(6)
C2 Ru1 C3 C4 155.8(5)
C34 Ru1 C3 C4 -115.8(4)
C6 Ru1 C3 C4 81.9(4)
C5 Ru1 C3 C4 39.3(4)
C7 Ru1 C3 C4 121.0(6)
O3 C3 C4 C5 177.2(6)
C7 C3 C4 C5 -4.2(8)
Ru1 C3 C4 C5 -62.9(5)
O3 C3 C4 C8 9.1(12)
C7 C3 C4 C8 -172.3(7)
Ru1 C3 C4 C8 129.0(8)
O3 C3 C4 Ru1 -119.9(7)
C7 C3 C4 Ru1 58.7(5)
C1 Ru1 C4 C3 164.3(4)
C2 Ru1 C4 C3 -61.8(10)
C34 Ru1 C4 C3 67.3(4)
C6 Ru1 C4 C3 -77.9(4)
C5 Ru1 C4 C3 -115.1(6)
C7 Ru1 C4 C3 -35.0(4)
C1 Ru1 C4 C5 -80.6(5)
C2 Ru1 C4 C5 53.3(10)
C34 Ru1 C4 C5 -177.6(4)
C6 Ru1 C4 C5 37.2(4)
C7 Ru1 C4 C5 80.2(4)
C3 Ru1 C4 C5 115.1(6)
C1 Ru1 C4 C8 39.6(7)
C2 Ru1 C4 C8 173.5(8)
C34 Ru1 C4 C8 -57.4(7)
C6 Ru1 C4 C8 157.4(8)
C5 Ru1 C4 C8 120.2(9)
C7 Ru1 C4 C8 -159.6(8)
C3 Ru1 C4 C8 -124.7(9)
C3 C4 C5 C6 3.4(8)
C8 C4 C5 C6 171.7(7)
Ru1 C4 C5 C6 -61.9(5)
C3 C4 C5 C14 -165.6(7)
C8 C4 C5 C14 2.7(12)
Ru1 C4 C5 C14 129.1(7)
C3 C4 C5 Ru1 65.3(5)
C8 C4 C5 Ru1 -126.4(7)
C1 Ru1 C5 C6 -136.9(5)
C2 Ru1 C5 C6 -41.9(6)
C34 Ru1 C5 C6 120.9(5)
C4 Ru1 C5 C6 117.2(6)
C7 Ru1 C5 C6 38.0(4)
C3 Ru1 C5 C6 79.3(4)
C1 Ru1 C5 C4 105.8(5)
C2 Ru1 C5 C4 -159.1(4)
C34 Ru1 C5 C4 3.7(6)
C6 Ru1 C5 C4 -117.2(6)
C7 Ru1 C5 C4 -79.2(4)
C3 Ru1 C5 C4 -37.9(4)
C1 Ru1 C5 C14 -15.0(7)
C2 Ru1 C5 C14 80.1(7)
C34 Ru1 C5 C14 -117.1(7)
C6 Ru1 C5 C14 122.0(9)
C4 Ru1 C5 C14 -120.8(8)
C7 Ru1 C5 C14 159.9(8)
C3 Ru1 C5 C14 -158.8(8)
C4 C5 C6 C7 -1.4(8)
C14 C5 C6 C7 167.3(7)
Ru1 C5 C6 C7 -64.1(5)
C4 C5 C6 C21 -170.0(7)
C14 C5 C6 C21 -1.3(12)
Ru1 C5 C6 C21 127.3(7)
C4 C5 C6 Ru1 62.6(5)
C14 C5 C6 Ru1 -128.6(7)
C1 Ru1 C6 C5 52.3(5)
C2 Ru1 C6 C5 147.7(5)
C34 Ru1 C6 C5 -110.8(6)
C4 Ru1 C6 C5 -37.9(4)
C7 Ru1 C6 C5 -117.1(6)
C3 Ru1 C6 C5 -79.6(4)
C1 Ru1 C6 C7 169.4(4)
C2 Ru1 C6 C7 -95.1(4)
C34 Ru1 C6 C7 6.3(7)
C5 Ru1 C6 C7 117.1(6)
C4 Ru1 C6 C7 79.2(4)
C3 Ru1 C6 C7 37.5(4)
C1 Ru1 C6 C21 -71.1(7)
C2 Ru1 C6 C21 24.3(7)
C34 Ru1 C6 C21 125.8(7)
C5 Ru1 C6 C21 -123.4(9)
C4 Ru1 C6 C21 -161.3(8)
C7 Ru1 C6 C21 119.5(8)
C3 Ru1 C6 C21 157.0(8)
O3 C3 C7 C6 -178.2(7)
C4 C3 C7 C6 3.3(8)
Ru1 C3 C7 C6 61.7(5)
O3 C3 C7 C28 -12.2(12)
C4 C3 C7 C28 169.4(7)
Ru1 C3 C7 C28 -132.2(8)
O3 C3 C7 Ru1 120.0(7)
C4 C3 C7 Ru1 -58.4(5)
C5 C6 C7 C3 -1.1(8)
C21 C6 C7 C3 167.9(6)
Ru1 C6 C7 C3 -64.7(5)
C5 C6 C7 C28 -167.5(7)
C21 C6 C7 C28 1.6(11)
Ru1 C6 C7 C28 129.0(7)
C5 C6 C7 Ru1 63.6(5)
C21 C6 C7 Ru1 -127.4(7)
C1 Ru1 C7 C3 91.4(9)
C2 Ru1 C7 C3 -154.0(4)
C34 Ru1 C7 C3 -60.7(5)
C6 Ru1 C7 C3 115.5(6)
C5 Ru1 C7 C3 78.2(4)
C4 Ru1 C7 C3 35.3(4)
C1 Ru1 C7 C6 -24.1(10)
C2 Ru1 C7 C6 90.5(5)
C34 Ru1 C7 C6 -176.2(4)
C5 Ru1 C7 C6 -37.3(4)
C4 Ru1 C7 C6 -80.2(4)
C3 Ru1 C7 C6 -115.5(6)
C1 Ru1 C7 C28 -143.3(8)
C2 Ru1 C7 C28 -28.7(7)
C34 Ru1 C7 C28 64.6(7)
C6 Ru1 C7 C28 -119.2(8)
C5 Ru1 C7 C28 -156.5(8)
C4 Ru1 C7 C28 160.6(8)
C3 Ru1 C7 C28 125.3(9)
C3 C4 C8 C13 -147.3(8)
C5 C4 C8 C13 46.8(11)
Ru1 C4 C8 C13 -46.9(10)
C3 C4 C8 C9 38.2(11)
C5 C4 C8 C9 -127.8(8)
Ru1 C4 C8 C9 138.5(6)
C13 C8 C9 C10 -0.6(11)
C4 C8 C9 C10 174.1(7)
C8 C9 C10 C11 1.2(11)
C9 C10 C11 C12 -0.3(12)
C10 C11 C12 C13 -1.2(12)
C9 C8 C13 C12 -0.9(11)
C4 C8 C13 C12 -175.5(7)
C11 C12 C13 C8 1.8(12)
C6 C5 C14 C19 66.7(11)
C4 C5 C14 C19 -126.3(8)
Ru1 C5 C14 C19 -29.7(11)
C6 C5 C14 C15 -111.7(8)
C4 C5 C14 C15 55.2(10)
Ru1 C5 C14 C15 151.9(6)
C19 C14 C15 C16 -0.7(11)
C5 C14 C15 C16 177.9(7)
C14 C15 C16 C17 -0.4(11)
C15 C16 C17 C18 0.9(11)
C15 C16 C17 O4 -177.3(7)
C20 O4 C17 C16 0.6(12)
C20 O4 C17 C18 -177.7(7)
C16 C17 C18 C19 -0.5(12)
O4 C17 C18 C19 177.9(7)
C15 C14 C19 C18 1.1(11)
C5 C14 C19 C18 -177.3(7)
C17 C18 C19 C14 -0.6(12)
C5 C6 C21 C22 -76.0(10)
C7 C6 C21 C22 116.9(8)
Ru1 C6 C21 C22 21.5(11)
C5 C6 C21 C26 107.2(8)
C7 C6 C21 C26 -59.9(9)
Ru1 C6 C21 C26 -155.3(6)
C26 C21 C22 C23 -0.9(10)
C6 C21 C22 C23 -177.7(7)
C21 C22 C23 C24 1.2(11)
C22 C23 C24 O5 179.3(7)
C22 C23 C24 C25 -0.7(11)
C27 O5 C24 C23 4.5(10)
C27 O5 C24 C25 -175.5(7)
C23 C24 C25 C26 -0.2(11)
O5 C24 C25 C26 179.8(6)
C24 C25 C26 C21 0.6(11)
C22 C21 C26 C25 -0.1(10)
C6 C21 C26 C25 176.9(7)
C3 C7 C28 C29 145.5(8)
C6 C7 C28 C29 -50.9(11)
Ru1 C7 C28 C29 42.9(10)
C3 C7 C28 C33 -39.7(11)
C6 C7 C28 C33 123.9(8)
Ru1 C7 C28 C33 -142.3(6)
C33 C28 C29 C30 0.1(11)
C7 C28 C29 C30 175.0(7)
C28 C29 C30 C31 0.4(12)
C29 C30 C31 C32 -1.1(12)
C30 C31 C32 C33 1.3(12)
C31 C32 C33 C28 -0.7(12)
C29 C28 C33 C32 0.0(10)
C7 C28 C33 C32 -175.1(7)
C35 N1 C34 N2 -1.6(9)
C37 N1 C34 N2 -177.9(8)
C35 N1 C34 Ru1 -178.7(6)
C37 N1 C34 Ru1 5.1(13)
C36 N2 C34 N1 1.2(9)
C38 N2 C34 N1 -177.4(8)
C36 N2 C34 Ru1 178.3(6)
C38 N2 C34 Ru1 -0.3(12)
C1 Ru1 C34 N1 -39.3(8)
C2 Ru1 C34 N1 -130.2(8)
C6 Ru1 C34 N1 126.2(7)
C5 Ru1 C34 N1 63.3(9)
C4 Ru1 C34 N1 65.7(8)
C7 Ru1 C34 N1 130.2(7)
C3 Ru1 C34 N1 99.1(7)
C1 Ru1 C34 N2 144.2(7)
C2 Ru1 C34 N2 53.3(7)
C6 Ru1 C34 N2 -50.2(10)
C5 Ru1 C34 N2 -113.1(7)
C4 Ru1 C34 N2 -110.8(7)
C7 Ru1 C34 N2 -46.2(8)
C3 Ru1 C34 N2 -77.3(7)
C34 N1 C35 C36 1.5(11)
C37 N1 C35 C36 178.0(8)
N1 C35 C36 N2 -0.7(11)
C34 N2 C36 C35 -0.3(11)
C38 N2 C36 C35 178.4(8)
C34 N2 C38 C39 127.1(9)
C36 N2 C38 C39 -51.4(11)
N2 C38 C39 O6 -53.8(9)
C102 Ru2 C101 O101 88(20)
C134 Ru2 C101 O101 177(100)
C105 Ru2 C101 O101 -12(20)
C106 Ru2 C101 O101 -37(20)
C104 Ru2 C101 O101 -46(20)
C107 Ru2 C101 O101 -75(20)
C103 Ru2 C101 O101 -94(20)
C101 Ru2 C102 O102 -48(14)
C134 Ru2 C102 O102 -141(14)
C105 Ru2 C102 O102 78(14)
C106 Ru2 C102 O102 49(14)
C104 Ru2 C102 O102 116(14)
C107 Ru2 C102 O102 67(14)
C103 Ru2 C102 O102 133(13)
C102 Ru2 C103 O103 86.9(7)
C101 Ru2 C103 O103 -90.6(7)
C134 Ru2 C103 O103 0.7(6)
C105 Ru2 C103 O103 154.6(7)
C106 Ru2 C103 O103 -163.0(7)
C104 Ru2 C103 O103 115.0(8)
C107 Ru2 C103 O103 -124.3(8)
C102 Ru2 C103 C107 -148.8(5)
C101 Ru2 C103 C107 33.7(6)
C134 Ru2 C103 C107 125.0(4)
C105 Ru2 C103 C107 -81.1(4)
C106 Ru2 C103 C107 -38.7(4)
C104 Ru2 C103 C107 -120.7(6)
C102 Ru2 C103 C104 -28.1(6)
C101 Ru2 C103 C104 154.4(5)
C134 Ru2 C103 C104 -114.3(4)
C105 Ru2 C103 C104 39.6(4)
C106 Ru2 C103 C104 82.0(4)
C107 Ru2 C103 C104 120.7(6)
O103 C103 C104 C105 176.8(6)
C107 C103 C104 C105 -4.1(8)
Ru2 C103 C104 C105 -63.0(5)
O103 C103 C104 C108 8.2(12)
C107 C103 C104 C108 -172.7(7)
Ru2 C103 C104 C108 128.4(8)
O103 C103 C104 Ru2 -120.2(7)
C107 C103 C104 Ru2 58.9(5)
C102 Ru2 C104 C103 161.6(4)
C101 Ru2 C104 C103 -66.6(10)
C134 Ru2 C104 C103 68.4(4)
C105 Ru2 C104 C103 -114.6(6)
C106 Ru2 C104 C103 -77.6(4)
C107 Ru2 C104 C103 -35.0(4)
C102 Ru2 C104 C105 -83.8(5)
C101 Ru2 C104 C105 48.0(11)
C134 Ru2 C104 C105 -177.1(4)
C106 Ru2 C104 C105 36.9(4)
C107 Ru2 C104 C105 79.6(4)
C103 Ru2 C104 C105 114.6(6)
C102 Ru2 C104 C108 35.7(7)
C101 Ru2 C104 C108 167.5(9)
C134 Ru2 C104 C108 -57.6(7)
C105 Ru2 C104 C108 119.5(8)
C106 Ru2 C104 C108 156.4(7)
C107 Ru2 C104 C108 -160.9(7)
C103 Ru2 C104 C108 -125.9(8)
C103 C104 C105 C106 3.1(8)
C108 C104 C105 C106 172.0(7)
Ru2 C104 C105 C106 -63.1(5)
C103 C104 C105 C114 -165.7(7)
C108 C104 C105 C114 3.2(12)
Ru2 C104 C105 C114 128.1(7)
C103 C104 C105 Ru2 66.2(5)
C108 C104 C105 Ru2 -124.9(7)
C102 Ru2 C105 C106 -137.8(4)
C101 Ru2 C105 C106 -43.7(6)
C134 Ru2 C105 C106 121.9(5)
C104 Ru2 C105 C106 117.4(6)
C107 Ru2 C105 C106 38.1(4)
C103 Ru2 C105 C106 79.2(4)
C102 Ru2 C105 C104 104.8(4)
C101 Ru2 C105 C104 -161.1(5)
C134 Ru2 C105 C104 4.4(6)
C106 Ru2 C105 C104 -117.4(6)
C107 Ru2 C105 C104 -79.4(4)
C103 Ru2 C105 C104 -38.2(4)
C102 Ru2 C105 C114 -14.9(7)
C101 Ru2 C105 C114 79.2(7)
C134 Ru2 C105 C114 -115.3(7)
C106 Ru2 C105 C114 122.9(8)
C104 Ru2 C105 C114 -119.7(8)
C107 Ru2 C105 C114 160.9(7)
C103 Ru2 C105 C114 -157.9(7)
C104 C105 C106 C107 -0.9(8)
C114 C105 C106 C107 167.5(7)
Ru2 C105 C106 C107 -64.2(5)
C104 C105 C106 C121 -165.5(7)
C114 C105 C106 C121 2.9(12)
Ru2 C105 C106 C121 131.2(7)
C104 C105 C106 Ru2 63.3(5)
C114 C105 C106 Ru2 -128.3(7)
C102 Ru2 C106 C105 53.5(5)
C101 Ru2 C106 C105 146.0(5)
C134 Ru2 C106 C105 -108.3(5)
C104 Ru2 C106 C105 -37.9(4)
C107 Ru2 C106 C105 -116.7(6)
C103 Ru2 C106 C105 -79.6(4)
C102 Ru2 C106 C107 170.2(4)
C101 Ru2 C106 C107 -97.3(5)
C134 Ru2 C106 C107 8.4(7)
C105 Ru2 C106 C107 116.7(6)
C104 Ru2 C106 C107 78.8(4)
C103 Ru2 C106 C107 37.2(4)
C102 Ru2 C106 C121 -66.7(8)
C101 Ru2 C106 C121 25.8(8)
C134 Ru2 C106 C121 131.5(7)
C105 Ru2 C106 C121 -120.2(9)
C104 Ru2 C106 C121 -158.1(8)
C107 Ru2 C106 C121 123.1(9)
C103 Ru2 C106 C121 160.2(8)
O103 C103 C107 C106 -177.4(7)
C104 C103 C107 C106 3.5(8)
Ru2 C103 C107 C106 61.5(5)
O103 C103 C107 C128 -7.7(13)
C104 C103 C107 C128 173.3(7)
Ru2 C103 C107 C128 -128.7(8)
O103 C103 C107 Ru2 121.1(8)
C104 C103 C107 Ru2 -58.0(5)
C105 C106 C107 C103 -1.6(8)
C121 C106 C107 C103 162.9(7)
Ru2 C106 C107 C103 -64.4(5)
C105 C106 C107 C128 -171.5(7)
C121 C106 C107 C128 -7.1(12)
Ru2 C106 C107 C128 125.6(7)
C105 C106 C107 Ru2 62.9(5)
C121 C106 C107 Ru2 -132.7(7)
C102 Ru2 C107 C103 91.1(10)
C101 Ru2 C107 C103 -155.3(5)
C134 Ru2 C107 C103 -58.9(5)
C105 Ru2 C107 C103 78.6(4)
C106 Ru2 C107 C103 116.0(6)
C104 Ru2 C107 C103 35.5(4)
C102 Ru2 C107 C106 -25.0(11)
C101 Ru2 C107 C106 88.7(5)
C134 Ru2 C107 C106 -174.9(4)
C105 Ru2 C107 C106 -37.4(4)
C104 Ru2 C107 C106 -80.5(4)
C103 Ru2 C107 C106 -116.0(6)
C102 Ru2 C107 C128 -144.0(9)
C101 Ru2 C107 C128 -30.4(7)
C134 Ru2 C107 C128 66.0(7)
C105 Ru2 C107 C128 -156.5(7)
C106 Ru2 C107 C128 -119.1(8)
C104 Ru2 C107 C128 160.4(7)
C103 Ru2 C107 C128 124.9(8)
C103 C104 C108 C109 33.0(11)
C105 C104 C108 C109 -133.6(8)
Ru2 C104 C108 C109 134.4(6)
C103 C104 C108 C113 -149.6(7)
C105 C104 C108 C113 43.7(11)
Ru2 C104 C108 C113 -48.3(10)
C113 C108 C109 C110 0.5(10)
C104 C108 C109 C110 177.9(7)
C108 C109 C110 C111 -0.2(11)
C109 C110 C111 C112 -0.2(11)
C110 C111 C112 C113 0.3(12)
C111 C112 C113 C108 0.0(12)
C109 C108 C113 C112 -0.4(11)
C104 C108 C113 C112 -177.8(7)
C106 C105 C114 C115 81.9(10)
C104 C105 C114 C115 -111.3(9)
Ru2 C105 C114 C115 -15.7(11)
C106 C105 C114 C119 -99.8(9)
C104 C105 C114 C119 67.0(9)
Ru2 C105 C114 C119 162.6(5)
C119 C114 C115 C116 -3.4(11)
C105 C114 C115 C116 174.9(7)
C114 C115 C116 C117 1.4(13)
C115 C116 C117 O104 -177.6(8)
C115 C116 C117 C118 2.7(13)
C120 O104 C117 C116 12.6(13)
C120 O104 C117 C118 -167.7(8)
C116 C117 C118 C119 -4.8(12)
O104 C117 C118 C119 175.5(7)
C117 C118 C119 C114 2.7(11)
C115 C114 C119 C118 1.3(10)
C105 C114 C119 C118 -177.2(6)
C105 C106 C121 C122 -61.6(11)
C107 C106 C121 C122 136.4(8)
Ru2 C106 C121 C122 35.3(11)
C105 C106 C121 C126 110.0(9)
C107 C106 C121 C126 -51.9(10)
Ru2 C106 C121 C126 -153.0(6)
C126 C121 C122 C123 -1.1(13)
C106 C121 C122 C123 170.5(8)
C121 C122 C123 C124 -0.8(14)
C127 O105 C124 C125 -173.3(8)
C127 O105 C124 C123 6.0(13)
C122 C123 C124 C125 2.6(14)
C122 C123 C124 O105 -176.7(8)
O105 C124 C125 C126 176.8(8)
C123 C124 C125 C126 -2.6(13)
C122 C121 C126 C125 1.2(12)
C106 C121 C126 C125 -170.8(7)
C124 C125 C126 C121 0.6(12)
C103 C107 C128 C133 -33.4(11)
C106 C107 C128 C133 134.6(8)
Ru2 C107 C128 C133 -133.6(7)
C103 C107 C128 C129 149.1(8)
C106 C107 C128 C129 -42.9(11)
Ru2 C107 C128 C129 48.9(10)
C133 C128 C129 C130 -0.1(11)
C107 C128 C129 C130 177.4(7)
C128 C129 C130 C131 -0.3(12)
C129 C130 C131 C132 0.4(13)
C130 C131 C132 C133 -0.2(13)
C129 C128 C133 C132 0.4(12)
C107 C128 C133 C132 -177.2(7)
C131 C132 C133 C128 -0.2(12)
C135 N101 C134 N102 0.4(9)
C137 N101 C134 N102 -177.6(7)
C135 N101 C134 Ru2 -175.6(6)
C137 N101 C134 Ru2 6.3(12)
C136 N102 C134 N101 0.3(9)
C138 N102 C134 N101 -176.3(7)
C136 N102 C134 Ru2 176.5(6)
C138 N102 C134 Ru2 -0.1(12)
C102 Ru2 C134 N101 -42.5(7)
C101 Ru2 C134 N101 -130.4(7)
C105 Ru2 C134 N101 61.1(9)
C106 Ru2 C134 N101 122.5(7)
C104 Ru2 C134 N101 63.9(7)
C107 Ru2 C134 N101 127.9(7)
C103 Ru2 C134 N101 97.6(7)
C102 Ru2 C134 N102 142.2(7)
C101 Ru2 C134 N102 54.3(7)
C105 Ru2 C134 N102 -114.1(7)
C106 Ru2 C134 N102 -52.7(9)
C104 Ru2 C134 N102 -111.4(7)
C107 Ru2 C134 N102 -47.4(7)
C103 Ru2 C134 N102 -77.7(7)
C134 N101 C135 C136 -1.0(10)
C137 N101 C135 C136 177.2(8)
N101 C135 C136 N102 1.1(10)
C134 N102 C136 C135 -0.8(10)
C138 N102 C136 C135 175.8(8)
C134 N102 C138 C139 125.8(8)
C136 N102 C138 C139 -50.3(10)
N102 C138 C139 O106 -51.2(9)
F201 C201 S1 O203 49.2(9)
F202 C201 S1 O203 -72.4(8)
F203 C201 S1 O203 169.9(8)
F201 C201 S1 O202 -72.4(9)
F202 C201 S1 O202 166.0(7)
F203 C201 S1 O202 48.3(9)
F201 C201 S1 O201 168.0(8)
F202 C201 S1 O201 46.4(8)
F203 C201 S1 O201 -71.3(9)
F303 C301 S2 O303 60.6(11)
F302 C301 S2 O303 -62.7(10)
F301 C301 S2 O303 179.7(8)
F303 C301 S2 O301 179.9(9)
F302 C301 S2 O301 56.6(11)
F301 C301 S2 O301 -61.0(9)
F303 C301 S2 O302 -61.4(11)
F302 C301 S2 O302 175.3(9)
F301 C301 S2 O302 57.6(9)
